data_2227440
loop_
_publ_author_name
'Lu, Chunxiong'
'Jiang, Quanfu'

_publ_section_title
;
 <i>N</i>-{2-[4-(2-Methoxyphenyl)piperazin-1-yl]ethyl}-4-nitro-<i>N</i>-(2-pyridyl)benzamide
;
_journal_coeditor_code FK2025
_journal_issue 10
_journal_name_full 'Acta Crystallographica Section E'
_journal_page_first o2697
_journal_paper_doi 10.1107/S1600536810038080
_journal_volume 66
_journal_year 2010
_chemical_formula_iupac 'C25 H27 N5 O4'
_chemical_formula_moiety 'C25 H27 N5 O4'
_chemical_formula_sum 'C25 H27 N5 O4'
_chemical_formula_weight 461.52
_chemical_name_systematic
;
<i>N</i>-{2-[4-(2-Methoxyphenyl)piperazin-1-yl]ethyl}-4-nitro-
<i>N</i>-(2-pyridyl)benzamide
;
_space_group_IT_number 14
_symmetry_cell_setting monoclinic
_symmetry_space_group_name_Hall '-P 2yn'
_symmetry_space_group_name_H-M 'P 1 21/n 1'
_atom_sites_solution_hydrogens geom
_atom_sites_solution_primary direct
_atom_sites_solution_secondary difmap
_audit_creation_method SHELXL-97
_cell_angle_alpha 90.00
_cell_angle_beta 108.505(3)
_cell_angle_gamma 90.00
_cell_formula_units_Z 4
_cell_length_a 11.480(2)
_cell_length_b 15.512(3)
_cell_length_c 13.235(2)
_cell_measurement_reflns_used 6374
_cell_measurement_temperature 103(2)
_cell_measurement_theta_max 27.50
_cell_measurement_theta_min 3.09
_cell_volume 2235.0(7)
_computing_cell_refinement 'RAPID-AUTO (Rigaku, 2004)'
_computing_data_collection 'RAPID-AUTO (Rigaku, 2004)'
_computing_data_reduction 'RAPID-AUTO (Rigaku, 2004)'
_computing_molecular_graphics 'SHELXTL (Sheldrick, 2008)'
_computing_publication_material 'SHELXTL (Sheldrick, 2008)'
_computing_structure_refinement 'SHELXL97 (Sheldrick, 2008)'
_computing_structure_solution 'SHELXS97 (Sheldrick, 2008)'
_diffrn_ambient_temperature 103(2)
_diffrn_measured_fraction_theta_full 0.992
_diffrn_measured_fraction_theta_max 0.992
_diffrn_measurement_device_type 'Rigaku SPIDER'
_diffrn_measurement_method '\w scans'
_diffrn_radiation_monochromator graphite
_diffrn_radiation_source 'Rotating Anode'
_diffrn_radiation_type MoK\a
_diffrn_radiation_wavelength 0.71073
_diffrn_reflns_av_R_equivalents 0.0283
_diffrn_reflns_av_sigmaI/netI 0.0282
_diffrn_reflns_limit_h_max 14
_diffrn_reflns_limit_h_min -14
_diffrn_reflns_limit_k_max 19
_diffrn_reflns_limit_k_min -20
_diffrn_reflns_limit_l_max 17
_diffrn_reflns_limit_l_min -13
_diffrn_reflns_number 17307
_diffrn_reflns_theta_full 27.48
_diffrn_reflns_theta_max 27.48
_diffrn_reflns_theta_min 3.09
_diffrn_standards_decay_% 0
_diffrn_standards_interval_count 0
_diffrn_standards_interval_time 0
_diffrn_standards_number 0
_exptl_absorpt_coefficient_mu 0.095
_exptl_absorpt_correction_type none
_exptl_crystal_colour Yellow
_exptl_crystal_density_diffrn 1.372
_exptl_crystal_density_method 'not measured'
_exptl_crystal_description Block
_exptl_crystal_F_000 976
_exptl_crystal_size_max 0.50
_exptl_crystal_size_mid 0.50
_exptl_crystal_size_min 0.33
_refine_diff_density_max 0.311
_refine_diff_density_min -0.167
_refine_ls_extinction_method none
_refine_ls_goodness_of_fit_ref 1.002
_refine_ls_hydrogen_treatment constr
_refine_ls_matrix_type full
_refine_ls_number_parameters 308
_refine_ls_number_reflns 5066
_refine_ls_number_restraints 0
_refine_ls_restrained_S_all 1.002
_refine_ls_R_factor_all 0.0522
_refine_ls_R_factor_gt 0.0408
_refine_ls_shift/su_max 0.001
_refine_ls_shift/su_mean 0.000
_refine_ls_structure_factor_coef Fsqd
_refine_ls_weighting_details 'calc w=1/[\s^2^(Fo^2^)+(0.0465P)^2^+0.8500P] where P=(Fo^2^+2Fc^2^)/3'
_refine_ls_weighting_scheme calc
_refine_ls_wR_factor_gt 0.0924
_refine_ls_wR_factor_ref 0.0984
_reflns_number_gt 4318
_reflns_number_total 5066
_reflns_threshold_expression I>2sigma(I)
_cod_data_source_file fk2025.cif
_cod_data_source_block I
_cod_original_cell_volume 2234.9(7)
_cod_original_sg_symbol_H-M 'P 21/n'
_cod_database_code 2227440
_cod_database_fobs_code 2227440

loop_
_symmetry_equiv_pos_as_xyz
'x, y, z'
'-x+1/2, y+1/2, -z+1/2'
'-x, -y, -z'
'x-1/2, -y-1/2, z-1/2'

loop_
_atom_site_type_symbol
_atom_site_label
_atom_site_fract_x
_atom_site_fract_y
_atom_site_fract_z
_atom_site_U_iso_or_equiv
_atom_site_adp_type
_atom_site_calc_flag
_atom_site_refinement_flags
_atom_site_occupancy
_atom_site_disorder_assembly
_atom_site_disorder_group
O O1 0.63130(9) 0.66210(6) 0.68937(8) 0.0225(2) Uani d . 1 . .
O O2 0.27919(9) 0.13878(6) 0.52481(7) 0.0206(2) Uani d . 1 . .
O O3 0.25952(9) -0.31358(6) 0.59155(8) 0.0251(2) Uani d . 1 . .
O O4 0.35176(10) -0.30235(6) 0.47275(9) 0.0291(2) Uani d . 1 . .
N N1 0.53263(10) 0.53783(7) 0.77943(8) 0.0151(2) Uani d . 1 . .
N N2 0.44755(10) 0.36714(6) 0.70911(8) 0.0158(2) Uani d . 1 . .
N N3 0.39572(10) 0.12774(6) 0.69878(8) 0.0149(2) Uani d . 1 . .
N N4 0.57867(10) 0.05037(7) 0.73066(9) 0.0171(2) Uani d . 1 . .
N N5 0.30875(10) -0.27110(7) 0.53821(9) 0.0192(2) Uani d . 1 . .
C C1 0.57913(11) 0.68987(8) 0.76307(10) 0.0171(3) Uani d . 1 . .
C C2 0.57713(12) 0.77550(8) 0.79298(11) 0.0211(3) Uani d . 1 . .
H H2 0.6113 0.8187 0.7600 0.025 Uiso calc R 1 . .
C C3 0.52534(13) 0.79824(9) 0.87100(11) 0.0227(3) Uani d . 1 . .
H H3 0.5244 0.8569 0.8913 0.027 Uiso calc R 1 . .
C C4 0.47553(13) 0.73621(9) 0.91885(11) 0.0220(3) Uani d . 1 . .
H H4 0.4405 0.7518 0.9724 0.026 Uiso calc R 1 . .
C C5 0.47655(12) 0.64994(9) 0.88842(10) 0.0187(3) Uani d . 1 . .
H H5 0.4417 0.6073 0.9217 0.022 Uiso calc R 1 . .
C C6 0.52736(11) 0.62517(8) 0.81082(10) 0.0158(3) Uani d . 1 . .
C C7 0.51121(12) 0.47400(8) 0.85260(10) 0.0175(3) Uani d . 1 . .
H H7A 0.4262 0.4796 0.8549 0.021 Uiso calc R 1 . .
H H7B 0.5683 0.4844 0.9253 0.021 Uiso calc R 1 . .
C C8 0.53066(13) 0.38377(8) 0.81686(10) 0.0194(3) Uani d . 1 . .
H H8A 0.6168 0.3773 0.8179 0.023 Uiso calc R 1 . .
H H8B 0.5155 0.3411 0.8669 0.023 Uiso calc R 1 . .
C C9 0.47539(12) 0.42937(8) 0.63708(10) 0.0177(3) Uani d . 1 . .
H H9A 0.4223 0.4183 0.5631 0.021 Uiso calc R 1 . .
H H9B 0.5620 0.4229 0.6396 0.021 Uiso calc R 1 . .
C C10 0.45397(12) 0.52014(8) 0.66945(10) 0.0176(3) Uani d . 1 . .
H H10A 0.4726 0.5620 0.6202 0.021 Uiso calc R 1 . .
H H10B 0.3666 0.5271 0.6645 0.021 Uiso calc R 1 . .
C C11 0.45819(12) 0.27806(8) 0.67654(10) 0.0170(3) Uani d . 1 . .
H H11A 0.5445 0.2587 0.7063 0.020 Uiso calc R 1 . .
H H11B 0.4342 0.2748 0.5979 0.020 Uiso calc R 1 . .
C C12 0.37576(12) 0.21947(8) 0.71606(10) 0.0163(3) Uani d . 1 . .
H H12A 0.3916 0.2297 0.7931 0.020 Uiso calc R 1 . .
H H12B 0.2888 0.2342 0.6785 0.020 Uiso calc R 1 . .
C C13 0.49869(11) 0.08612(8) 0.77229(10) 0.0144(2) Uani d . 1 . .
C C14 0.51295(12) 0.08617(8) 0.88043(10) 0.0187(3) Uani d . 1 . .
H H14 0.4544 0.1134 0.9069 0.022 Uiso calc R 1 . .
C C15 0.61517(13) 0.04521(9) 0.94863(11) 0.0222(3) Uani d . 1 . .
H H15 0.6285 0.0446 1.0232 0.027 Uiso calc R 1 . .
C C16 0.69744(13) 0.00529(9) 0.90684(11) 0.0212(3) Uani d . 1 . .
H H16 0.7670 -0.0245 0.9517 0.025 Uiso calc R 1 . .
C C17 0.67581(12) 0.00988(9) 0.79809(11) 0.0206(3) Uani d . 1 . .
H H17 0.7328 -0.0171 0.7695 0.025 Uiso calc R 1 . .
C C18 0.33804(11) 0.09378(8) 0.59942(10) 0.0150(2) Uani d . 1 . .
C C19 0.33808(11) -0.00235(8) 0.58734(10) 0.0145(3) Uani d . 1 . .
C C20 0.31415(12) -0.05593(8) 0.66290(10) 0.0163(3) Uani d . 1 . .
H H20 0.3063 -0.0319 0.7265 0.020 Uiso calc R 1 . .
C C21 0.30169(12) -0.14415(8) 0.64579(10) 0.0178(3) Uani d . 1 . .
H H21 0.2827 -0.1809 0.6958 0.021 Uiso calc R 1 . .
C C22 0.31762(11) -0.17711(8) 0.55421(10) 0.0163(3) Uani d . 1 . .
C C23 0.34266(12) -0.12582(8) 0.47817(10) 0.0177(3) Uani d . 1 . .
H H23 0.3541 -0.1504 0.4163 0.021 Uiso calc R 1 . .
C C24 0.35056(12) -0.03751(8) 0.49471(10) 0.0173(3) Uani d . 1 . .
H H24 0.3646 -0.0007 0.4424 0.021 Uiso calc R 1 . .
C C25 0.68011(14) 0.72601(9) 0.63702(12) 0.0257(3) Uani d . 1 . .
H H25A 0.6140 0.7646 0.5969 0.039 Uiso calc R 1 . .
H H25B 0.7169 0.6981 0.5880 0.039 Uiso calc R 1 . .
H H25C 0.7430 0.7593 0.6901 0.039 Uiso calc R 1 . .

loop_
_atom_site_aniso_label
_atom_site_aniso_U_11
_atom_site_aniso_U_22
_atom_site_aniso_U_33
_atom_site_aniso_U_12
_atom_site_aniso_U_13
_atom_site_aniso_U_23
O1 0.0285(5) 0.0173(5) 0.0263(5) -0.0025(4) 0.0150(4) 0.0013(4)
O2 0.0239(5) 0.0177(5) 0.0172(5) 0.0010(4) 0.0020(4) 0.0021(4)
O3 0.0281(5) 0.0165(5) 0.0313(6) -0.0037(4) 0.0104(4) 0.0022(4)
O4 0.0346(6) 0.0198(5) 0.0385(6) 0.0003(4) 0.0194(5) -0.0083(4)
N1 0.0191(5) 0.0111(5) 0.0137(5) -0.0013(4) 0.0031(4) 0.0002(4)
N2 0.0216(6) 0.0110(5) 0.0136(5) -0.0013(4) 0.0036(4) -0.0009(4)
N3 0.0176(5) 0.0110(5) 0.0154(5) 0.0004(4) 0.0041(4) -0.0016(4)
N4 0.0165(5) 0.0167(5) 0.0176(5) -0.0006(4) 0.0048(4) 0.0002(4)
N5 0.0176(5) 0.0145(5) 0.0244(6) 0.0003(4) 0.0050(5) -0.0013(4)
C1 0.0161(6) 0.0169(6) 0.0164(6) -0.0007(5) 0.0022(5) 0.0003(5)
C2 0.0236(7) 0.0148(6) 0.0218(7) -0.0027(5) 0.0027(5) 0.0017(5)
C3 0.0271(7) 0.0148(6) 0.0223(7) -0.0007(5) 0.0022(6) -0.0034(5)
C4 0.0250(7) 0.0208(7) 0.0184(7) 0.0013(5) 0.0043(5) -0.0037(5)
C5 0.0201(6) 0.0173(6) 0.0174(6) -0.0013(5) 0.0042(5) 0.0000(5)
C6 0.0152(6) 0.0131(6) 0.0159(6) -0.0005(5) 0.0003(5) -0.0001(4)
C7 0.0226(6) 0.0139(6) 0.0150(6) -0.0024(5) 0.0045(5) -0.0001(5)
C8 0.0258(7) 0.0139(6) 0.0153(6) -0.0011(5) 0.0018(5) 0.0011(5)
C9 0.0234(7) 0.0146(6) 0.0143(6) -0.0011(5) 0.0047(5) -0.0001(5)
C10 0.0206(6) 0.0141(6) 0.0154(6) -0.0002(5) 0.0018(5) 0.0011(5)
C11 0.0211(6) 0.0130(6) 0.0163(6) 0.0004(5) 0.0049(5) -0.0013(5)
C12 0.0194(6) 0.0117(6) 0.0175(6) 0.0016(5) 0.0051(5) -0.0020(5)
C13 0.0160(6) 0.0100(5) 0.0162(6) -0.0028(5) 0.0036(5) -0.0010(4)
C14 0.0225(6) 0.0175(6) 0.0169(6) -0.0005(5) 0.0072(5) -0.0004(5)
C15 0.0285(7) 0.0212(7) 0.0145(6) -0.0022(6) 0.0036(5) 0.0008(5)
C16 0.0201(6) 0.0164(6) 0.0226(7) -0.0002(5) 0.0006(5) 0.0031(5)
C17 0.0176(6) 0.0184(6) 0.0244(7) 0.0010(5) 0.0044(5) -0.0020(5)
C18 0.0149(6) 0.0150(6) 0.0157(6) -0.0009(5) 0.0055(5) -0.0002(5)
C19 0.0119(6) 0.0140(6) 0.0160(6) -0.0007(5) 0.0019(5) -0.0012(5)
C20 0.0175(6) 0.0175(6) 0.0141(6) -0.0017(5) 0.0052(5) -0.0021(5)
C21 0.0178(6) 0.0171(6) 0.0183(6) -0.0029(5) 0.0054(5) 0.0020(5)
C22 0.0142(6) 0.0126(6) 0.0208(6) -0.0012(5) 0.0035(5) -0.0019(5)
C23 0.0187(6) 0.0183(6) 0.0166(6) -0.0015(5) 0.0064(5) -0.0043(5)
C24 0.0193(6) 0.0173(6) 0.0152(6) -0.0022(5) 0.0053(5) 0.0008(5)
C25 0.0288(7) 0.0225(7) 0.0285(8) -0.0060(6) 0.0128(6) 0.0041(6)

loop_
_atom_type_symbol
_atom_type_description
_atom_type_scat_dispersion_real
_atom_type_scat_dispersion_imag
_atom_type_scat_source
C C 0.0033 0.0016 'International Tables Vol C Tables 4.2.6.8 and 6.1.1.4'
H H 0.0000 0.0000 'International Tables Vol C Tables 4.2.6.8 and 6.1.1.4'
N N 0.0061 0.0033 'International Tables Vol C Tables 4.2.6.8 and 6.1.1.4'
O O 0.0106 0.0060 'International Tables Vol C Tables 4.2.6.8 and 6.1.1.4'

loop_
_geom_angle_atom_site_label_1
_geom_angle_atom_site_label_2
_geom_angle_atom_site_label_3
_geom_angle_site_symmetry_1
_geom_angle_site_symmetry_3
_geom_angle
_geom_angle_publ_flag
C1 O1 C25 . . 117.24(11) ?
C6 N1 C7 . . 114.85(10) ?
C6 N1 C10 . . 113.30(10) ?
C7 N1 C10 . . 110.45(10) ?
C9 N2 C11 . . 112.05(10) ?
C9 N2 C8 . . 107.99(10) ?
C11 N2 C8 . . 111.31(10) ?
C18 N3 C13 . . 121.49(10) ?
C18 N3 C12 . . 117.89(10) ?
C13 N3 C12 . . 117.95(10) ?
C13 N4 C17 . . 117.12(11) ?
O4 N5 O3 . . 123.85(11) ?
O4 N5 C22 . . 117.94(11) ?
O3 N5 C22 . . 118.20(11) ?
O1 C1 C2 . . 123.77(12) ?
O1 C1 C6 . . 115.92(11) ?
C2 C1 C6 . . 120.30(12) ?
C1 C2 C3 . . 120.27(13) ?
C1 C2 H2 . . 119.9 ?
C3 C2 H2 . . 119.9 ?
C4 C3 C2 . . 120.24(13) ?
C4 C3 H3 . . 119.9 ?
C2 C3 H3 . . 119.9 ?
C3 C4 C5 . . 119.68(13) ?
C3 C4 H4 . . 120.2 ?
C5 C4 H4 . . 120.2 ?
C6 C5 C4 . . 121.48(13) ?
C6 C5 H5 . . 119.3 ?
C4 C5 H5 . . 119.3 ?
C5 C6 C1 . . 118.02(12) ?
C5 C6 N1 . . 123.12(11) ?
C1 C6 N1 . . 118.83(11) ?
N1 C7 C8 . . 110.29(11) ?
N1 C7 H7A . . 109.6 ?
C8 C7 H7A . . 109.6 ?
N1 C7 H7B . . 109.6 ?
C8 C7 H7B . . 109.6 ?
H7A C7 H7B . . 108.1 ?
N2 C8 C7 . . 110.57(10) ?
N2 C8 H8A . . 109.5 ?
C7 C8 H8A . . 109.5 ?
N2 C8 H8B . . 109.5 ?
C7 C8 H8B . . 109.5 ?
H8A C8 H8B . . 108.1 ?
N2 C9 C10 . . 109.93(10) ?
N2 C9 H9A . . 109.7 ?
C10 C9 H9A . . 109.7 ?
N2 C9 H9B . . 109.7 ?
C10 C9 H9B . . 109.7 ?
H9A C9 H9B . . 108.2 ?
N1 C10 C9 . . 110.41(10) ?
N1 C10 H10A . . 109.6 ?
C9 C10 H10A . . 109.6 ?
N1 C10 H10B . . 109.6 ?
C9 C10 H10B . . 109.6 ?
H10A C10 H10B . . 108.1 ?
N2 C11 C12 . . 110.12(10) ?
N2 C11 H11A . . 109.6 ?
C12 C11 H11A . . 109.6 ?
N2 C11 H11B . . 109.6 ?
C12 C11 H11B . . 109.6 ?
H11A C11 H11B . . 108.2 ?
N3 C12 C11 . . 112.36(10) ?
N3 C12 H12A . . 109.1 ?
C11 C12 H12A . . 109.1 ?
N3 C12 H12B . . 109.1 ?
C11 C12 H12B . . 109.1 ?
H12A C12 H12B . . 107.9 ?
N4 C13 C14 . . 123.74(12) ?
N4 C13 N3 . . 115.94(11) ?
C14 C13 N3 . . 120.30(11) ?
C15 C14 C13 . . 118.00(12) ?
C15 C14 H14 . . 121.0 ?
C13 C14 H14 . . 121.0 ?
C16 C15 C14 . . 119.28(13) ?
C16 C15 H15 . . 120.4 ?
C14 C15 H15 . . 120.4 ?
C17 C16 C15 . . 118.25(12) ?
C17 C16 H16 . . 120.9 ?
C15 C16 H16 . . 120.9 ?
N4 C17 C16 . . 123.57(13) ?
N4 C17 H17 . . 118.2 ?
C16 C17 H17 . . 118.2 ?
O2 C18 N3 . . 121.88(11) ?
O2 C18 C19 . . 120.02(11) ?
N3 C18 C19 . . 117.80(11) ?
C24 C19 C20 . . 119.87(12) ?
C24 C19 C18 . . 119.19(11) ?
C20 C19 C18 . . 120.66(11) ?
C21 C20 C19 . . 120.34(12) ?
C21 C20 H20 . . 119.8 ?
C19 C20 H20 . . 119.8 ?
C22 C21 C20 . . 118.25(12) ?
C22 C21 H21 . . 120.9 ?
C20 C21 H21 . . 120.9 ?
C21 C22 C23 . . 122.82(12) ?
C21 C22 N5 . . 118.09(11) ?
C23 C22 N5 . . 119.08(11) ?
C22 C23 C24 . . 118.18(12) ?
C22 C23 H23 . . 120.9 ?
C24 C23 H23 . . 120.9 ?
C23 C24 C19 . . 120.48(12) ?
C23 C24 H24 . . 119.8 ?
C19 C24 H24 . . 119.8 ?
O1 C25 H25A . . 109.5 ?
O1 C25 H25B . . 109.5 ?
H25A C25 H25B . . 109.5 ?
O1 C25 H25C . . 109.5 ?
H25A C25 H25C . . 109.5 ?
H25B C25 H25C . . 109.5 ?

loop_
_geom_bond_atom_site_label_1
_geom_bond_atom_site_label_2
_geom_bond_site_symmetry_2
_geom_bond_distance
_geom_bond_publ_flag
O1 C1 . 1.3662(16) ?
O1 C25 . 1.4223(16) ?
O2 C18 . 1.2228(15) ?
O3 N5 . 1.2268(15) ?
O4 N5 . 1.2251(15) ?
N1 C6 . 1.4240(16) ?
N1 C7 . 1.4594(16) ?
N1 C10 . 1.4747(16) ?
N2 C9 . 1.4616(16) ?
N2 C11 . 1.4641(16) ?
N2 C8 . 1.4652(16) ?
N3 C18 . 1.3758(16) ?
N3 C13 . 1.4250(15) ?
N3 C12 . 1.4705(15) ?
N4 C13 . 1.3323(16) ?
N4 C17 . 1.3426(17) ?
N5 C22 . 1.4722(16) ?
C1 C2 . 1.3882(18) ?
C1 C6 . 1.4137(18) ?
C2 C3 . 1.391(2) ?
C2 H2 . 0.9500 ?
C3 C4 . 1.372(2) ?
C3 H3 . 0.9500 ?
C4 C5 . 1.3987(19) ?
C4 H4 . 0.9500 ?
C5 C6 . 1.3866(19) ?
C5 H5 . 0.9500 ?
C7 C8 . 1.5164(18) ?
C7 H7A . 0.9900 ?
C7 H7B . 0.9900 ?
C8 H8A . 0.9900 ?
C8 H8B . 0.9900 ?
C9 C10 . 1.5145(18) ?
C9 H9A . 0.9900 ?
C9 H9B . 0.9900 ?
C10 H10A . 0.9900 ?
C10 H10B . 0.9900 ?
C11 C12 . 1.5196(18) ?
C11 H11A . 0.9900 ?
C11 H11B . 0.9900 ?
C12 H12A . 0.9900 ?
C12 H12B . 0.9900 ?
C13 C14 . 1.3879(18) ?
C14 C15 . 1.3867(19) ?
C14 H14 . 0.9500 ?
C15 C16 . 1.383(2) ?
C15 H15 . 0.9500 ?
C16 C17 . 1.383(2) ?
C16 H16 . 0.9500 ?
C17 H17 . 0.9500 ?
C18 C19 . 1.4997(17) ?
C19 C24 . 1.3901(18) ?
C19 C20 . 1.3931(18) ?
C20 C21 . 1.3870(18) ?
C20 H20 . 0.9500 ?
C21 C22 . 1.3801(19) ?
C21 H21 . 0.9500 ?
C22 C23 . 1.3828(18) ?
C23 C24 . 1.3856(18) ?
C23 H23 . 0.9500 ?
C24 H24 . 0.9500 ?
C25 H25A . 0.9800 ?
C25 H25B . 0.9800 ?
C25 H25C . 0.9800 ?

loop_
_geom_hbond_atom_site_label_D
_geom_hbond_atom_site_label_H
_geom_hbond_atom_site_label_A
_geom_hbond_site_symmetry_A
_geom_hbond_distance_DH
_geom_hbond_distance_HA
_geom_hbond_distance_DA
_geom_hbond_angle_DHA
_geom_hbond_publ_flag
C10 H10A O1 . 0.99 2.35 2.9536(18) 119 yes

loop_
_geom_torsion_atom_site_label_1
_geom_torsion_atom_site_label_2
_geom_torsion_atom_site_label_3
_geom_torsion_atom_site_label_4
_geom_torsion_site_symmetry_1
_geom_torsion_site_symmetry_2
_geom_torsion_site_symmetry_3
_geom_torsion_site_symmetry_4
_geom_torsion
_geom_torsion_publ_flag
C25 O1 C1 C2 . . . . -3.46(18) ?
C25 O1 C1 C6 . . . . 177.71(11) ?
O1 C1 C2 C3 . . . . -178.09(12) ?
C6 C1 C2 C3 . . . . 0.69(19) ?
C1 C2 C3 C4 . . . . -0.2(2) ?
C2 C3 C4 C5 . . . . -0.3(2) ?
C3 C4 C5 C6 . . . . 0.2(2) ?
C4 C5 C6 C1 . . . . 0.29(19) ?
C4 C5 C6 N1 . . . . 178.53(12) ?
O1 C1 C6 C5 . . . . 178.13(11) ?
C2 C1 C6 C5 . . . . -0.74(18) ?
O1 C1 C6 N1 . . . . -0.19(16) ?
C2 C1 C6 N1 . . . . -179.06(11) ?
C7 N1 C6 C5 . . . . -15.52(17) ?
C10 N1 C6 C5 . . . . 112.69(14) ?
C7 N1 C6 C1 . . . . 162.70(11) ?
C10 N1 C6 C1 . . . . -69.08(15) ?
C6 N1 C7 C8 . . . . -174.73(10) ?
C10 N1 C7 C8 . . . . 55.64(13) ?
C9 N2 C8 C7 . . . . 61.10(14) ?
C11 N2 C8 C7 . . . . -175.50(11) ?
N1 C7 C8 N2 . . . . -58.92(14) ?
C11 N2 C9 C10 . . . . 175.83(10) ?
C8 N2 C9 C10 . . . . -61.23(13) ?
C6 N1 C10 C9 . . . . 173.32(11) ?
C7 N1 C10 C9 . . . . -56.22(14) ?
N2 C9 C10 N1 . . . . 59.47(14) ?
C9 N2 C11 C12 . . . . -153.57(10) ?
C8 N2 C11 C12 . . . . 85.39(13) ?
C18 N3 C12 C11 . . . . -81.95(14) ?
C13 N3 C12 C11 . . . . 79.80(14) ?
N2 C11 C12 N3 . . . . -171.93(10) ?
C17 N4 C13 C14 . . . . 2.34(18) ?
C17 N4 C13 N3 . . . . -179.26(11) ?
C18 N3 C13 N4 . . . . 38.82(16) ?
C12 N3 C13 N4 . . . . -122.24(12) ?
C18 N3 C13 C14 . . . . -142.72(12) ?
C12 N3 C13 C14 . . . . 56.22(16) ?
N4 C13 C14 C15 . . . . -1.27(19) ?
N3 C13 C14 C15 . . . . -179.60(11) ?
C13 C14 C15 C16 . . . . -0.83(19) ?
C14 C15 C16 C17 . . . . 1.7(2) ?
C13 N4 C17 C16 . . . . -1.38(19) ?
C15 C16 C17 N4 . . . . -0.6(2) ?
C13 N3 C18 O2 . . . . -155.72(12) ?
C12 N3 C18 O2 . . . . 5.36(18) ?
C13 N3 C18 C19 . . . . 30.55(17) ?
C12 N3 C18 C19 . . . . -168.37(10) ?
O2 C18 C19 C24 . . . . 43.64(17) ?
N3 C18 C19 C24 . . . . -142.51(12) ?
O2 C18 C19 C20 . . . . -130.21(13) ?
N3 C18 C19 C20 . . . . 43.64(17) ?
C24 C19 C20 C21 . . . . -0.53(19) ?
C18 C19 C20 C21 . . . . 173.28(11) ?
C19 C20 C21 C22 . . . . 2.09(19) ?
C20 C21 C22 C23 . . . . -1.46(19) ?
C20 C21 C22 N5 . . . . 177.83(11) ?
O4 N5 C22 C21 . . . . -162.31(12) ?
O3 N5 C22 C21 . . . . 17.24(17) ?
O4 N5 C22 C23 . . . . 17.01(17) ?
O3 N5 C22 C23 . . . . -163.44(12) ?
C21 C22 C23 C24 . . . . -0.75(19) ?
N5 C22 C23 C24 . . . . 179.97(11) ?
C22 C23 C24 C19 . . . . 2.35(19) ?
C20 C19 C24 C23 . . . . -1.74(19) ?
C18 C19 C24 C23 . . . . -175.64(11) ?

loop_
_cod_related_entry_id
_cod_related_entry_database
_cod_related_entry_code
1 ChemSpider 8429237
